data_9012393
loop_
_publ_author_name
'Pivan, J. Y.'
'Guerin, R.'
'Sergent, M.'

_publ_section_title
;
 Rh12As7, a host structure for rare earth elements: Crystal structures of
 Rh12As7 and Ho2Rh12As7
;
_journal_name_full 'Journal of the Less-Common Metals'
_journal_page_first 249
_journal_page_last 258
_journal_paper_doi 10.1016/0022-5088(85)90084-0
_journal_volume 107
_journal_year 1985
_chemical_formula_structural Ho2Rh12As7
_chemical_formula_sum 'As3.5 Ho Rh6'
_space_group_IT_number 176
_symmetry_space_group_name_Hall '-P 6c'
_symmetry_space_group_name_H-M 'P 63/m'
_cell_angle_alpha 90
_cell_angle_beta 90
_cell_angle_gamma 120
_cell_length_a 9.892
_cell_length_b 9.892
_cell_length_c 3.859
_cell_formula_units_Z 2
_cell_volume 327.019
_database_code_amcsd 0014152
_exptl_crystal_density_diffrn 10.608
_cod_original_cell_volume 327.020
_cod_original_formula_sum 'Ho Rh6 As3.5'
_cod_database_code 9012393
_amcsd_formula_title Ho2Rh12As7

loop_
_space_group_symop_operation_xyz
x,y,z
-x+y,-x,1/2-z
x-y,x,1/2+z
y,-x+y,-z
-y,x-y,z
x,y,1/2-z
-x,-y,1/2+z
x-y,x,-z
-x+y,-x,z
-y,x-y,1/2-z
y,-x+y,1/2+z
-x,-y,-z

loop_
_atom_site_aniso_label
_atom_site_aniso_U_11
_atom_site_aniso_U_22
_atom_site_aniso_U_33
_atom_site_aniso_U_12
_atom_site_aniso_U_13
_atom_site_aniso_U_23
Ho 0.00521 0.00521 0.00211 0.00149 0.00000 0.00000
RhI 0.00558 0.00409 0.00272 0.00335 0.00000 0.00000
RhII 0.01227 0.00595 0.00317 0.00669 0.00000 0.00000
AsI 0.00483 0.00521 0.00453 0.00223 0.00000 0.00000
AsII 0.00669 0.00669 0.05734 0.00186 0.00000 0.00000

loop_
_atom_site_label
_atom_site_fract_x
_atom_site_fract_y
_atom_site_fract_z
_atom_site_occupancy
_atom_site_U_iso_or_equiv
Ho 0.66667 0.33333 0.25000 1.00000 0.00456
RhI 0.06500 0.44600 0.25000 1.00000 0.00380
RhII 0.26300 0.14920 0.25000 1.00000 0.00621
AsI 0.00000 0.00000 0.10400 0.25000 0.00494
AsII 0.28900 0.40800 0.25000 1.00000 0.02406

loop_
_cod_related_entry_id
_cod_related_entry_database
_cod_related_entry_code
1 AMCSD 0014152
